data_4085426
loop_
_publ_author_name
'Li, Jianfeng'
'Huang, Hanmin'
'Wang, Fengxin'
'Cui, Chunming'

_publ_section_title
;
 Cyclopentadienyl Yttrium Ene-Diamido Complexes: Coupling of the
 Ene-Diamido Ligand with Isocyanate
;
_journal_issue 4
_journal_name_full Organometallics
_journal_page_first 683
_journal_paper_doi 10.1021/om501257r
_journal_volume 34
_journal_year 2015
_chemical_formula_moiety 'C39 H56 N2 O2 Y'
_chemical_formula_sum 'C39 H56 N2 O2 Y'
_chemical_formula_weight 673.77
_chemical_name_systematic
; 
 ? 
;
_space_group_IT_number 9
_symmetry_cell_setting monoclinic
_symmetry_space_group_name_Hall 'C -2yc'
_symmetry_space_group_name_H-M 'C 1 c 1'
_atom_sites_solution_hydrogens geom
_atom_sites_solution_primary direct
_atom_sites_solution_secondary difmap
_audit_creation_method SHELXL-97
_cell_angle_alpha 90.00
_cell_angle_beta 110.049(4)
_cell_angle_gamma 90.00
_cell_formula_units_Z 4
_cell_length_a 21.938(7)
_cell_length_b 10.170(3)
_cell_length_c 17.773(5)
_cell_measurement_reflns_used 7074
_cell_measurement_temperature 113(2)
_cell_measurement_theta_max 27.9
_cell_measurement_theta_min 2.2
_cell_volume 3725.0(19)
_computing_cell_refinement 'CrystalClear-SM Expert 2.0 r2'
_computing_data_collection 'CrystalClear-SM Expert 2.0 r2 (Rigaku, 2009)'
_computing_data_reduction 'CrystalClear-SM Expert 2.0 r2'
_computing_molecular_graphics 'Bruker SHELXTL'
_computing_publication_material 'Bruker SHELXTL'
_computing_structure_refinement 'SHELXL-97 (Sheldrick, 1997)'
_computing_structure_solution 'SHELXS-97 (Sheldrick, 1990)'
_diffrn_ambient_temperature 113(2)
_diffrn_detector_area_resol_mean 14.6
_diffrn_measured_fraction_theta_full 0.988
_diffrn_measured_fraction_theta_max 0.988
_diffrn_measurement_device_type 'Rigaku Saturn 724CCD camera'
_diffrn_measurement_method \w
_diffrn_radiation_monochromator Multilayer
_diffrn_radiation_source 'Rotating Anode'
_diffrn_radiation_type MoK\a
_diffrn_radiation_wavelength 0.71073
_diffrn_reflns_av_R_equivalents 0.0514
_diffrn_reflns_av_unetI/netI 0.018
_diffrn_reflns_limit_h_max 28
_diffrn_reflns_limit_h_min -28
_diffrn_reflns_limit_k_max 12
_diffrn_reflns_limit_k_min -13
_diffrn_reflns_limit_l_max 21
_diffrn_reflns_limit_l_min -23
_diffrn_reflns_number 18591
_diffrn_reflns_theta_full 28.04
_diffrn_reflns_theta_max 28.04
_diffrn_reflns_theta_min 2.23
_diffrn_standards_decay_% 0
_diffrn_standards_interval_count 0
_diffrn_standards_interval_time 0
_diffrn_standards_number 0
_exptl_absorpt_coefficient_mu 1.599
_exptl_absorpt_correction_T_max 0.7618
_exptl_absorpt_correction_T_min 0.7199
_exptl_absorpt_correction_type multi-scan
_exptl_absorpt_process_details crystalclear
_exptl_crystal_colour colorless
_exptl_crystal_density_diffrn 1.201
_exptl_crystal_density_method 'not measured'
_exptl_crystal_description prism
_exptl_crystal_F_000 1436
_exptl_crystal_size_max 0.22
_exptl_crystal_size_mid 0.20
_exptl_crystal_size_min 0.18
_refine_diff_density_max 0.716
_refine_diff_density_min -0.572
_refine_diff_density_rms 0.051
_refine_ls_abs_structure_details 'Flack H D (1983), Acta Cryst. A39, 876-881'
_refine_ls_abs_structure_Flack -0.031(3)
_refine_ls_extinction_method none
_refine_ls_goodness_of_fit_ref 1.007
_refine_ls_hydrogen_treatment constr
_refine_ls_matrix_type full
_refine_ls_number_parameters 405
_refine_ls_number_reflns 8542
_refine_ls_number_restraints 2
_refine_ls_restrained_S_all 1.007
_refine_ls_R_factor_all 0.0401
_refine_ls_R_factor_gt 0.0335
_refine_ls_shift/su_max 0.001
_refine_ls_shift/su_mean 0.000
_refine_ls_structure_factor_coef Fsqd
_refine_ls_weighting_details 'calc w=1/[\s^2^(Fo^2^)+(0.0365P)^2^+0.0000P] where P=(Fo^2^+2Fc^2^)/3'
_refine_ls_weighting_scheme calc
_refine_ls_wR_factor_gt 0.0699
_refine_ls_wR_factor_ref 0.0722
_reflns_number_gt 7434
_reflns_number_total 8542
_reflns_threshold_expression >2sigma(I)
_cod_data_source_file om501257r_si_002.cif
_cod_data_source_block shelx
_cod_depositor_comments 'Adding full bibliography for 4085426--4085427.cif.'
_cod_original_cell_volume 3724.7(19)
_cod_original_sg_symbol_H-M Cc
_cod_database_code 4085426

loop_
_symmetry_equiv_pos_as_xyz
'x, y, z'
'x, -y, z+1/2'
'x+1/2, y+1/2, z'
'x+1/2, -y+1/2, z+1/2'

loop_
_atom_site_label
_atom_site_type_symbol
_atom_site_fract_x
_atom_site_fract_y
_atom_site_fract_z
_atom_site_U_iso_or_equiv
_atom_site_adp_type
_atom_site_occupancy
_atom_site_symmetry_multiplicity
_atom_site_calc_flag
_atom_site_refinement_flags
C1 C 0.08759(10) 0.1663(2) 0.32371(13) 0.0239(4) Uani 1 1 d .
H1 H 0.1122 0.1271 0.3734 0.029 Uiso 1 1 calc R
Y1 Y -0.000306(9) 0.342927(18) 0.250108(10) 0.02310(5) Uani 1 1 d .
C30 C -0.03051(16) 0.4965(3) 0.3564(2) 0.0612(10) Uani 1 1 d .
H30 H -0.0028 0.5696 0.3767 0.073 Uiso 1 1 calc R
O1 O 0.04148(8) 0.53838(16) 0.21104(10) 0.0298(4) Uani 1 1 d .
N2 N -0.00129(8) 0.14356(17) 0.19696(11) 0.0225(4) Uani 1 1 d .
N1 N 0.10486(8) 0.29378(19) 0.30704(10) 0.0230(4) Uani 1 1 d .
C3 C 0.17188(10) 0.3233(2) 0.33801(12) 0.0239(5) Uani 1 1 d .
O2 O -0.07613(8) 0.39473(17) 0.11727(10) 0.0367(4) Uani 1 1 d .
C16 C -0.01379(10) 0.0232(2) 0.07303(13) 0.0259(5) Uani 1 1 d .
C20 C -0.08580(10) -0.0287(2) 0.14824(14) 0.0271(5) Uani 1 1 d .
C12 C 0.19679(11) 0.1344(3) 0.25597(15) 0.0315(6) Uani 1 1 d .
H12 H 0.1483 0.1319 0.2345 0.038 Uiso 1 1 calc R
C11 C 0.14381(15) 0.4546(4) 0.49356(17) 0.0487(8) Uani 1 1 d .
H11A H 0.1299 0.3627 0.4836 0.073 Uiso 1 1 calc R
H11B H 0.1119 0.5041 0.5095 0.073 Uiso 1 1 calc R
H11C H 0.1861 0.4586 0.5366 0.073 Uiso 1 1 calc R
C15 C -0.03368(10) 0.0450(2) 0.14012(13) 0.0233(4) Uani 1 1 d .
C18 C -0.09584(12) -0.1458(2) 0.02537(15) 0.0323(5) Uani 1 1 d .
H18 H -0.1163 -0.2114 -0.0131 0.039 Uiso 1 1 calc R
C7 C 0.26078(11) 0.4586(3) 0.41948(14) 0.0325(5) Uani 1 1 d .
H7 H 0.2758 0.5326 0.4535 0.039 Uiso 1 1 calc R
C24 C 0.04129(12) 0.1019(3) 0.06227(14) 0.0307(5) Uani 1 1 d .
H24 H 0.0720 0.1246 0.1169 0.037 Uiso 1 1 calc R
C9 C 0.14929(12) 0.5140(3) 0.41792(14) 0.0340(6) Uani 1 1 d .
H9 H 0.1054 0.5098 0.3756 0.041 Uiso 1 1 calc R
C4 C 0.21720(10) 0.2452(2) 0.31711(13) 0.0266(5) Uani 1 1 d .
C27 C -0.07365(12) 0.2925(3) 0.34131(16) 0.0373(6) Uani 1 1 d .
H27 H -0.0803 0.2020 0.3493 0.045 Uiso 1 1 calc R
C13 C 0.22027(13) 0.1596(3) 0.18587(17) 0.0489(8) Uani 1 1 d .
H13A H 0.2007 0.2408 0.1585 0.073 Uiso 1 1 calc R
H13B H 0.2076 0.0858 0.1482 0.073 Uiso 1 1 calc R
H13C H 0.2676 0.1683 0.2058 0.073 Uiso 1 1 calc R
C19 C -0.11582(11) -0.1242(2) 0.08993(16) 0.0333(6) Uani 1 1 d .
H19 H -0.1505 -0.1748 0.0952 0.040 Uiso 1 1 calc R
C10 C 0.16831(16) 0.6597(3) 0.4320(2) 0.0502(7) Uani 1 1 d .
H10A H 0.1327 0.7092 0.4399 0.075 Uiso 1 1 calc R
H10B H 0.1771 0.6946 0.3854 0.075 Uiso 1 1 calc R
H10C H 0.2073 0.6681 0.4797 0.075 Uiso 1 1 calc R
C32 C -0.09171(14) 0.5208(3) 0.0759(2) 0.0547(8) Uani 1 1 d .
H32A H -0.0583 0.5451 0.0525 0.066 Uiso 1 1 calc R
H32B H -0.0941 0.5910 0.1135 0.066 Uiso 1 1 calc R
C36 C 0.03612(12) 0.6778(2) 0.22896(16) 0.0344(6) Uani 1 1 d .
H36A H 0.0504 0.6923 0.2875 0.041 Uiso 1 1 calc R
H36B H -0.0092 0.7085 0.2045 0.041 Uiso 1 1 calc R
C8 C 0.19479(11) 0.4327(2) 0.38945(13) 0.0276(5) Uani 1 1 d .
C38 C 0.12921(15) 0.6471(3) 0.1903(2) 0.0489(7) Uani 1 1 d .
H38A H 0.1645 0.6386 0.2427 0.059 Uiso 1 1 calc R
H38B H 0.1482 0.6681 0.1486 0.059 Uiso 1 1 calc R
C33 C -0.15659(17) 0.5025(3) 0.0111(2) 0.0739(13) Uani 1 1 d .
H33 H -0.1741 0.5503 -0.0375 0.089 Uiso 1 1 calc R
C23 C -0.18380(12) 0.0151(3) 0.1895(2) 0.0499(8) Uani 1 1 d .
H23A H -0.2062 -0.0643 0.1626 0.075 Uiso 1 1 calc R
H23B H -0.1957 0.0895 0.1521 0.075 Uiso 1 1 calc R
H23C H -0.1965 0.0341 0.2361 0.075 Uiso 1 1 calc R
C22 C -0.09139(13) -0.1215(3) 0.27732(18) 0.0416(7) Uani 1 1 d .
H22A H -0.1160 -0.2002 0.2528 0.062 Uiso 1 1 calc R
H22B H -0.1014 -0.0979 0.3253 0.062 Uiso 1 1 calc R
H22C H -0.0448 -0.1394 0.2922 0.062 Uiso 1 1 calc R
C17 C -0.04606(12) -0.0717(3) 0.01714(15) 0.0321(5) Uani 1 1 d .
H17 H -0.0333 -0.0858 -0.0282 0.039 Uiso 1 1 calc R
C2 C 0.03767(10) 0.0966(2) 0.27257(13) 0.0241(5) Uani 1 1 d .
H2 H 0.0286 0.0118 0.2887 0.029 Uiso 1 1 calc R
C39 C 0.08821(13) 0.5236(3) 0.16955(16) 0.0379(6) Uani 1 1 d .
H39A H 0.0657 0.5166 0.1110 0.046 Uiso 1 1 calc R
H39B H 0.1153 0.4443 0.1885 0.046 Uiso 1 1 calc R
C6 C 0.30523(12) 0.3806(3) 0.40159(15) 0.0361(6) Uani 1 1 d .
H6 H 0.3503 0.3993 0.4237 0.043 Uiso 1 1 calc R
C5 C 0.28301(11) 0.2734(3) 0.35040(14) 0.0332(6) Uani 1 1 d .
H5 H 0.3134 0.2188 0.3381 0.040 Uiso 1 1 calc R
C35 C -0.12963(12) 0.3032(3) 0.08087(18) 0.0427(7) Uani 1 1 d .
H35A H -0.1376 0.2472 0.1221 0.051 Uiso 1 1 calc R
H35B H -0.1202 0.2462 0.0410 0.051 Uiso 1 1 calc R
C31 C -0.02186(13) 0.3697(3) 0.38919(17) 0.0457(8) Uani 1 1 d .
H31 H 0.0127 0.3413 0.4353 0.055 Uiso 1 1 calc R
C14 C 0.22074(14) 0.0005(3) 0.29426(19) 0.0491(7) Uani 1 1 d .
H14A H 0.2682 0.0008 0.3168 0.074 Uiso 1 1 calc R
H14B H 0.2063 -0.0685 0.2535 0.074 Uiso 1 1 calc R
H14C H 0.2030 -0.0165 0.3370 0.074 Uiso 1 1 calc R
C21 C -0.11018(11) -0.0067(3) 0.21692(17) 0.0345(6) Uani 1 1 d .
H21 H -0.0888 0.0745 0.2457 0.041 Uiso 1 1 calc R
C28 C -0.11330(12) 0.3703(3) 0.28057(19) 0.0438(7) Uani 1 1 d .
H28 H -0.1520 0.3424 0.2400 0.053 Uiso 1 1 calc R
C25 C 0.07958(14) 0.0273(3) 0.01919(18) 0.0450(7) Uani 1 1 d .
H25A H 0.0958 -0.0551 0.0476 0.067 Uiso 1 1 calc R
H25B H 0.1163 0.0811 0.0179 0.067 Uiso 1 1 calc R
H25C H 0.0514 0.0078 -0.0357 0.067 Uiso 1 1 calc R
C37 C 0.08010(15) 0.7500(3) 0.1932(2) 0.0516(8) Uani 1 1 d .
H37A H 0.0553 0.7828 0.1388 0.062 Uiso 1 1 calc R
H37B H 0.1017 0.8252 0.2273 0.062 Uiso 1 1 calc R
C34 C -0.18733(14) 0.3913(3) 0.0409(2) 0.0500(8) Uani 1 1 d .
H34A H -0.2205 0.3456 -0.0038 0.060 Uiso 1 1 calc R
H34B H -0.2075 0.4226 0.0797 0.060 Uiso 1 1 calc R
C26 C 0.01585(14) 0.2320(3) 0.01819(17) 0.0451(7) Uani 1 1 d .
H26A H -0.0152 0.2129 -0.0353 0.068 Uiso 1 1 calc R
H26B H 0.0523 0.2827 0.0132 0.068 Uiso 1 1 calc R
H26C H -0.0057 0.2830 0.0486 0.068 Uiso 1 1 calc R
C29 C -0.08710(16) 0.4972(3) 0.2885(2) 0.0570(9) Uani 1 1 d .
H29 H -0.1043 0.5700 0.2544 0.068 Uiso 1 1 calc R

loop_
_atom_site_aniso_label
_atom_site_aniso_U_11
_atom_site_aniso_U_22
_atom_site_aniso_U_33
_atom_site_aniso_U_23
_atom_site_aniso_U_13
_atom_site_aniso_U_12
C1 0.0195(9) 0.0294(12) 0.0241(10) 0.0011(10) 0.0093(8) 0.0012(9)
Y1 0.01990(8) 0.02077(9) 0.02955(10) -0.00022(12) 0.00967(7) 0.00047(12)
C30 0.066(2) 0.048(2) 0.099(3) -0.0405(19) 0.067(2) -0.0230(16)
O1 0.0325(8) 0.0230(8) 0.0388(9) -0.0009(7) 0.0187(7) -0.0018(7)
N2 0.0214(8) 0.0199(10) 0.0251(9) 0.0013(7) 0.0068(7) -0.0012(7)
N1 0.0182(8) 0.0261(10) 0.0244(9) -0.0008(8) 0.0069(7) -0.0009(8)
C3 0.0198(9) 0.0347(14) 0.0175(10) 0.0011(9) 0.0069(8) -0.0040(9)
O2 0.0340(9) 0.0213(8) 0.0412(10) 0.0031(8) -0.0046(8) -0.0011(7)
C16 0.0264(10) 0.0219(11) 0.0245(11) 0.0051(9) 0.0023(9) 0.0009(9)
C20 0.0221(10) 0.0192(11) 0.0368(13) 0.0050(10) 0.0060(9) 0.0015(9)
C12 0.0198(10) 0.0415(16) 0.0355(13) -0.0106(11) 0.0123(10) -0.0034(10)
C11 0.0457(16) 0.071(2) 0.0329(14) -0.0055(15) 0.0187(13) 0.0011(16)
C15 0.0200(9) 0.0167(11) 0.0291(11) 0.0025(9) 0.0032(9) 0.0022(8)
C18 0.0346(12) 0.0193(12) 0.0319(13) -0.0003(10) -0.0028(10) -0.0018(10)
C7 0.0300(12) 0.0411(15) 0.0255(12) -0.0072(11) 0.0083(10) -0.0105(11)
C24 0.0347(12) 0.0346(13) 0.0233(11) -0.0012(10) 0.0105(10) -0.0057(11)
C9 0.0339(12) 0.0415(15) 0.0260(12) -0.0098(11) 0.0096(10) -0.0018(11)
C4 0.0233(10) 0.0321(13) 0.0256(11) -0.0026(10) 0.0099(9) -0.0046(9)
C27 0.0416(14) 0.0374(14) 0.0425(14) -0.0027(12) 0.0266(12) -0.0036(12)
C13 0.0384(14) 0.075(2) 0.0401(15) -0.0242(15) 0.0227(12) -0.0156(14)
C19 0.0246(11) 0.0213(12) 0.0473(15) 0.0018(11) 0.0038(11) -0.0035(9)
C10 0.0548(17) 0.0441(17) 0.0546(18) -0.0202(15) 0.0226(15) -0.0062(15)
C32 0.0498(16) 0.0314(15) 0.0623(19) 0.0189(14) -0.0071(14) 0.0015(13)
C36 0.0318(12) 0.0247(13) 0.0435(14) -0.0025(11) 0.0088(11) -0.0002(10)
C8 0.0295(11) 0.0330(13) 0.0209(11) -0.0017(10) 0.0093(9) -0.0056(10)
C38 0.0445(15) 0.055(2) 0.0530(17) -0.0061(15) 0.0237(14) -0.0119(14)
C33 0.056(2) 0.042(2) 0.081(3) 0.0230(19) -0.0306(18) -0.0077(17)
C23 0.0301(13) 0.0367(16) 0.090(2) -0.0035(16) 0.0296(15) -0.0007(12)
C22 0.0403(14) 0.0393(16) 0.0549(17) -0.0001(13) 0.0288(13) -0.0050(12)
C17 0.0358(13) 0.0278(13) 0.0271(12) 0.0015(10) 0.0036(10) 0.0027(11)
C2 0.0208(10) 0.0242(12) 0.0293(11) 0.0057(9) 0.0112(9) 0.0016(9)
C39 0.0480(15) 0.0333(15) 0.0421(15) 0.0048(12) 0.0279(13) 0.0015(12)
C6 0.0241(11) 0.0511(17) 0.0329(13) -0.0047(12) 0.0095(10) -0.0118(11)
C5 0.0206(10) 0.0484(16) 0.0322(12) -0.0041(12) 0.0112(9) -0.0034(11)
C35 0.0310(13) 0.0276(13) 0.0553(17) -0.0021(12) -0.0034(12) -0.0013(11)
C31 0.0351(13) 0.069(2) 0.0397(15) -0.0183(14) 0.0215(12) -0.0029(14)
C14 0.0370(14) 0.0411(17) 0.0668(19) -0.0169(15) 0.0146(13) -0.0046(13)
C21 0.0285(11) 0.0251(13) 0.0552(16) -0.0032(12) 0.0214(11) -0.0029(10)
C28 0.0253(12) 0.0536(19) 0.0580(18) 0.0057(14) 0.0216(12) 0.0050(12)
C25 0.0442(15) 0.0505(18) 0.0456(16) -0.0024(14) 0.0224(13) -0.0050(14)
C37 0.0503(16) 0.0295(15) 0.077(2) 0.0050(15) 0.0243(16) -0.0079(13)
C34 0.0351(14) 0.0366(15) 0.0605(19) -0.0036(14) -0.0065(14) 0.0067(13)
C26 0.0520(16) 0.0389(17) 0.0479(16) 0.0082(13) 0.0216(13) -0.0091(14)
C29 0.0566(19) 0.0367(17) 0.099(3) 0.0189(18) 0.054(2) 0.0222(15)

loop_
_atom_type_symbol
_atom_type_description
_atom_type_scat_dispersion_real
_atom_type_scat_dispersion_imag
_atom_type_scat_source
C C 0.0033 0.0016 'International Tables Vol C Tables 4.2.6.8 and 6.1.1.4'
H H 0.0000 0.0000 'International Tables Vol C Tables 4.2.6.8 and 6.1.1.4'
N N 0.0061 0.0033 'International Tables Vol C Tables 4.2.6.8 and 6.1.1.4'
O O 0.0106 0.0060 'International Tables Vol C Tables 4.2.6.8 and 6.1.1.4'
Y Y -2.7962 3.5667 'International Tables Vol C Tables 4.2.6.8 and 6.1.1.4'

loop_
_geom_angle_atom_site_label_1
_geom_angle_atom_site_label_2
_geom_angle_atom_site_label_3
_geom_angle
C2 C1 N1 123.5(2)
C2 C1 Y1 74.85(14)
N1 C1 Y1 58.14(10)
C2 C1 H1 118.2
N1 C1 H1 118.2
Y1 C1 H1 146.5
N2 Y1 N1 81.22(7)
N2 Y1 O1 125.54(6)
N1 Y1 O1 83.01(7)
N2 Y1 O2 83.22(6)
N1 Y1 O2 138.03(7)
O1 Y1 O2 74.98(6)
N2 Y1 C2 32.36(7)
N1 Y1 C2 59.58(7)
O1 Y1 C2 134.76(6)
O2 Y1 C2 115.43(6)
N2 Y1 C1 59.33(7)
N1 Y1 C1 32.40(7)
O1 Y1 C1 115.05(6)
O2 Y1 C1 140.39(7)
C2 Y1 C1 29.95(7)
N2 Y1 C31 120.14(9)
N1 Y1 C31 94.94(8)
O1 Y1 C31 112.91(8)
O2 Y1 C31 126.40(8)
C2 Y1 C31 95.94(9)
C1 Y1 C31 86.67(9)
N2 Y1 C27 99.23(8)
N1 Y1 C27 114.93(8)
O1 Y1 C27 134.47(7)
O2 Y1 C27 105.91(8)
C2 Y1 C27 87.18(8)
C1 Y1 C27 93.32(8)
C31 Y1 C27 30.23(9)
N2 Y1 C30 148.30(9)
N1 Y1 C30 105.97(10)
O1 Y1 C30 86.16(9)
O2 Y1 C30 107.65(10)
C2 Y1 C30 125.85(10)
C1 Y1 C30 111.11(10)
C31 Y1 C30 30.13(10)
C27 Y1 C30 49.44(9)
N2 Y1 C28 107.40(8)
N1 Y1 C28 143.18(8)
O1 Y1 C28 115.98(8)
O2 Y1 C28 78.76(8)
C2 Y1 C28 109.26(8)
C1 Y1 C28 122.15(8)
C31 Y1 C28 49.30(9)
C27 Y1 C28 29.48(9)
C30 Y1 C28 49.06(9)
N2 Y1 C29 136.16(9)
N1 Y1 C29 135.72(10)
O1 Y1 C29 87.96(8)
O2 Y1 C29 79.32(10)
C2 Y1 C29 136.26(8)
C1 Y1 C29 136.34(9)
C31 Y1 C29 49.70(10)
C27 Y1 C29 49.27(9)
C30 Y1 C29 29.96(11)
C28 Y1 C29 29.73(9)
C31 C30 C29 108.4(3)
C31 C30 Y1 74.23(16)
C29 C30 Y1 76.02(17)
C31 C30 H30 125.8
C29 C30 H30 125.8
Y1 C30 H30 116.0
C39 O1 C36 109.35(19)
C39 O1 Y1 117.79(15)
C36 O1 Y1 132.36(15)
C2 N2 C15 115.45(18)
C2 N2 Y1 89.42(13)
C15 N2 Y1 150.10(14)
C1 N1 C3 115.60(18)
C1 N1 Y1 89.46(12)
C3 N1 Y1 154.51(16)
N1 C3 C8 120.6(2)
N1 C3 C4 120.5(2)
C8 C3 C4 118.89(19)
C32 O2 C35 108.80(19)
C32 O2 Y1 130.01(15)
C35 O2 Y1 117.97(15)
C17 C16 C15 118.7(2)
C17 C16 C24 120.6(2)
C15 C16 C24 120.74(19)
C19 C20 C15 118.7(2)
C19 C20 C21 119.5(2)
C15 C20 C21 121.8(2)
C4 C12 C13 111.1(2)
C4 C12 C14 111.6(2)
C13 C12 C14 110.6(2)
C4 C12 H12 107.8
C13 C12 H12 107.8
C14 C12 H12 107.8
C9 C11 H11A 109.5
C9 C11 H11B 109.5
H11A C11 H11B 109.5
C9 C11 H11C 109.5
H11A C11 H11C 109.5
H11B C11 H11C 109.5
C20 C15 C16 119.6(2)
C20 C15 N2 121.5(2)
C16 C15 N2 118.82(19)
C17 C18 C19 119.4(2)
C17 C18 H18 120.3
C19 C18 H18 120.3
C6 C7 C8 122.0(2)
C6 C7 H7 119.0
C8 C7 H7 119.0
C16 C24 C25 113.8(2)
C16 C24 C26 110.6(2)
C25 C24 C26 109.8(2)
C16 C24 H24 107.5
C25 C24 H24 107.5
C26 C24 H24 107.5
C8 C9 C11 110.0(2)
C8 C9 C10 114.1(2)
C11 C9 C10 109.9(2)
C8 C9 H9 107.5
C11 C9 H9 107.5
C10 C9 H9 107.5
C5 C4 C3 119.5(2)
C5 C4 C12 117.7(2)
C3 C4 C12 122.73(19)
C28 C27 C31 108.4(3)
C28 C27 Y1 76.51(15)
C31 C27 Y1 74.46(15)
C28 C27 H27 125.8
C31 C27 H27 125.8
Y1 C27 H27 115.4
C12 C13 H13A 109.5
C12 C13 H13B 109.5
H13A C13 H13B 109.5
C12 C13 H13C 109.5
H13A C13 H13C 109.5
H13B C13 H13C 109.5
C18 C19 C20 121.4(2)
C18 C19 H19 119.3
C20 C19 H19 119.3
C9 C10 H10A 109.5
C9 C10 H10B 109.5
H10A C10 H10B 109.5
C9 C10 H10C 109.5
H10A C10 H10C 109.5
H10B C10 H10C 109.5
O2 C32 C33 105.9(2)
O2 C32 H32A 110.6
C33 C32 H32A 110.6
O2 C32 H32B 110.6
C33 C32 H32B 110.6
H32A C32 H32B 108.7
O1 C36 C37 105.5(2)
O1 C36 H36A 110.6
C37 C36 H36A 110.6
O1 C36 H36B 110.6
C37 C36 H36B 110.6
H36A C36 H36B 108.8
C7 C8 C3 119.4(2)
C7 C8 C9 119.3(2)
C3 C8 C9 121.1(2)
C37 C38 C39 102.2(2)
C37 C38 H38A 111.3
C39 C38 H38A 111.3
C37 C38 H38B 111.3
C39 C38 H38B 111.3
H38A C38 H38B 109.2
C34 C33 C32 104.1(3)
C34 C33 H33 127.9
C32 C33 H33 127.9
C21 C23 H23A 109.5
C21 C23 H23B 109.5
H23A C23 H23B 109.5
C21 C23 H23C 109.5
H23A C23 H23C 109.5
H23B C23 H23C 109.5
C21 C22 H22A 109.5
C21 C22 H22B 109.5
H22A C22 H22B 109.5
C21 C22 H22C 109.5
H22A C22 H22C 109.5
H22B C22 H22C 109.5
C18 C17 C16 122.2(2)
C18 C17 H17 118.9
C16 C17 H17 118.9
C1 C2 N2 123.3(2)
C1 C2 Y1 75.21(14)
N2 C2 Y1 58.23(11)
C1 C2 H2 118.4
N2 C2 H2 118.4
Y1 C2 H2 145.3
O1 C39 C38 104.6(2)
O1 C39 H39A 110.8
C38 C39 H39A 110.8
O1 C39 H39B 110.8
C38 C39 H39B 110.8
H39A C39 H39B 108.9
C7 C6 C5 118.9(2)
C7 C6 H6 120.5
C5 C6 H6 120.5
C4 C5 C6 121.2(2)
C4 C5 H5 119.4
C6 C5 H5 119.4
O2 C35 C34 104.3(2)
O2 C35 H35A 110.9
C34 C35 H35A 110.9
O2 C35 H35B 110.9
C34 C35 H35B 110.9
H35A C35 H35B 108.9
C30 C31 C27 107.3(3)
C30 C31 Y1 75.64(17)
C27 C31 Y1 75.31(15)
C30 C31 H31 126.4
C27 C31 H31 126.4
Y1 C31 H31 115.0
C12 C14 H14A 109.5
C12 C14 H14B 109.5
H14A C14 H14B 109.5
C12 C14 H14C 109.5
H14A C14 H14C 109.5
H14B C14 H14C 109.5
C20 C21 C23 113.0(2)
C20 C21 C22 111.5(2)
C23 C21 C22 109.4(2)
C20 C21 H21 107.6
C23 C21 H21 107.6
C22 C21 H21 107.6
C27 C28 C29 108.8(3)
C27 C28 Y1 74.01(14)
C29 C28 Y1 75.18(15)
C27 C28 H28 125.6
C29 C28 H28 125.6
Y1 C28 H28 117.2
C24 C25 H25A 109.5
C24 C25 H25B 109.5
H25A C25 H25B 109.5
C24 C25 H25C 109.5
H25A C25 H25C 109.5
H25B C25 H25C 109.5
C38 C37 C36 104.0(2)
C38 C37 H37A 111.0
C36 C37 H37A 111.0
C38 C37 H37B 111.0
C36 C37 H37B 111.0
H37A C37 H37B 109.0
C33 C34 C35 101.9(3)
C33 C34 H34A 111.4
C35 C34 H34A 111.4
C33 C34 H34B 111.4
C35 C34 H34B 111.4
H34A C34 H34B 109.3
C24 C26 H26A 109.5
C24 C26 H26B 109.5
H26A C26 H26B 109.5
C24 C26 H26C 109.5
H26A C26 H26C 109.5
H26B C26 H26C 109.5
C28 C29 C30 107.1(3)
C28 C29 Y1 75.09(16)
C30 C29 Y1 74.02(16)
C28 C29 H29 126.5
C30 C29 H29 126.5
Y1 C29 H29 116.6

loop_
_geom_bond_atom_site_label_1
_geom_bond_atom_site_label_2
_geom_bond_distance
C1 C2 1.359(3)
C1 N1 1.410(3)
C1 Y1 2.632(2)
C1 H1 0.9500
Y1 N2 2.2336(19)
Y1 N1 2.2352(18)
Y1 O1 2.3894(17)
Y1 O2 2.4342(17)
Y1 C2 2.627(2)
Y1 C31 2.685(3)
Y1 C27 2.696(3)
Y1 C30 2.703(3)
Y1 C28 2.727(3)
Y1 C29 2.728(3)
C30 C31 1.400(5)
C30 C29 1.404(5)
C30 H30 0.9500
O1 C39 1.461(3)
O1 C36 1.467(3)
N2 C2 1.406(3)
N2 C15 1.428(3)
N1 C3 1.414(3)
C3 C8 1.418(3)
C3 C4 1.418(3)
O2 C32 1.459(3)
O2 C35 1.463(3)
C16 C17 1.392(3)
C16 C15 1.421(3)
C16 C24 1.515(3)
C20 C19 1.409(3)
C20 C15 1.415(3)
C20 C21 1.508(4)
C12 C4 1.523(3)
C12 C13 1.524(4)
C12 C14 1.533(4)
C12 H12 1.0000
C11 C9 1.516(4)
C11 H11A 0.9800
C11 H11B 0.9800
C11 H11C 0.9800
C18 C17 1.375(4)
C18 C19 1.379(4)
C18 H18 0.9500
C7 C6 1.377(4)
C7 C8 1.386(3)
C7 H7 0.9500
C24 C25 1.519(4)
C24 C26 1.541(4)
C24 H24 1.0000
C9 C8 1.511(3)
C9 C10 1.536(4)
C9 H9 1.0000
C4 C5 1.390(3)
C27 C28 1.380(4)
C27 C31 1.403(4)
C27 H27 0.9500
C13 H13A 0.9800
C13 H13B 0.9800
C13 H13C 0.9800
C19 H19 0.9500
C10 H10A 0.9800
C10 H10B 0.9800
C10 H10C 0.9800
C32 C33 1.504(4)
C32 H32A 0.9900
C32 H32B 0.9900
C36 C37 1.515(4)
C36 H36A 0.9900
C36 H36B 0.9900
C38 C37 1.515(4)
C38 C39 1.515(4)
C38 H38A 0.9900
C38 H38B 0.9900
C33 C34 1.503(5)
C33 H33 0.9500
C23 C21 1.535(3)
C23 H23A 0.9800
C23 H23B 0.9800
C23 H23C 0.9800
C22 C21 1.544(4)
C22 H22A 0.9800
C22 H22B 0.9800
C22 H22C 0.9800
C17 H17 0.9500
C2 H2 0.9500
C39 H39A 0.9900
C39 H39B 0.9900
C6 C5 1.396(4)
C6 H6 0.9500
C5 H5 0.9500
C35 C34 1.514(4)
C35 H35A 0.9900
C35 H35B 0.9900
C31 H31 0.9500
C14 H14A 0.9800
C14 H14B 0.9800
C14 H14C 0.9800
C21 H21 1.0000
C28 C29 1.400(4)
C28 H28 0.9500
C25 H25A 0.9800
C25 H25B 0.9800
C25 H25C 0.9800
C37 H37A 0.9900
C37 H37B 0.9900
C34 H34A 0.9900
C34 H34B 0.9900
C26 H26A 0.9800
C26 H26B 0.9800
C26 H26C 0.9800
C29 H29 0.9500

loop_
_geom_torsion_atom_site_label_1
_geom_torsion_atom_site_label_2
_geom_torsion_atom_site_label_3
_geom_torsion_atom_site_label_4
_geom_torsion
C2 C1 Y1 N2 -20.27(12)
N1 C1 Y1 N2 127.09(14)
C2 C1 Y1 N1 -147.4(2)
C2 C1 Y1 O1 -138.23(12)
N1 C1 Y1 O1 9.14(14)
C2 C1 Y1 O2 -41.56(17)
N1 C1 Y1 O2 105.81(14)
N1 C1 Y1 C2 147.4(2)
C2 C1 Y1 C31 107.99(14)
N1 C1 Y1 C31 -104.64(13)
C2 C1 Y1 C27 78.49(14)
N1 C1 Y1 C27 -134.15(13)
C2 C1 Y1 C30 125.97(14)
N1 C1 Y1 C30 -86.67(14)
C2 C1 Y1 C28 71.91(16)
N1 C1 Y1 C28 -140.73(13)
C2 C1 Y1 C29 106.12(17)
N1 C1 Y1 C29 -106.52(16)
N2 Y1 C30 C31 27.6(3)
N1 Y1 C30 C31 -71.66(19)
O1 Y1 C30 C31 -153.26(19)
O2 Y1 C30 C31 133.83(18)
C2 Y1 C30 C31 -8.0(2)
C1 Y1 C30 C31 -37.9(2)
C27 Y1 C30 C31 37.73(17)
C28 Y1 C30 C31 76.99(18)
C29 Y1 C30 C31 114.1(3)
N2 Y1 C30 C29 -86.5(3)
N1 Y1 C30 C29 174.19(18)
O1 Y1 C30 C29 92.59(19)
O2 Y1 C30 C29 19.7(2)
C2 Y1 C30 C29 -122.11(19)
C1 Y1 C30 C29 -152.00(18)
C31 Y1 C30 C29 -114.1(3)
C27 Y1 C30 C29 -76.41(19)
C28 Y1 C30 C29 -37.16(17)
N2 Y1 O1 C39 -21.20(18)
N1 Y1 O1 C39 52.74(17)
O2 Y1 O1 C39 -91.21(17)
C2 Y1 O1 C39 19.89(19)
C1 Y1 O1 C39 47.82(17)
C31 Y1 O1 C39 145.17(17)
C27 Y1 O1 C39 171.07(16)
C30 Y1 O1 C39 159.36(18)
C28 Y1 O1 C39 -160.40(16)
C29 Y1 O1 C39 -170.70(18)
N2 Y1 O1 C36 167.83(18)
N1 Y1 O1 C36 -118.23(19)
O2 Y1 O1 C36 97.82(19)
C2 Y1 O1 C36 -151.08(18)
C1 Y1 O1 C36 -123.15(19)
C31 Y1 O1 C36 -25.8(2)
C27 Y1 O1 C36 0.1(2)
C30 Y1 O1 C36 -11.6(2)
C28 Y1 O1 C36 28.6(2)
C29 Y1 O1 C36 18.3(2)
N1 Y1 N2 C2 44.48(12)
O1 Y1 N2 C2 119.31(12)
O2 Y1 N2 C2 -174.63(12)
C1 Y1 N2 C2 18.85(11)
C31 Y1 N2 C2 -46.16(14)
C27 Y1 N2 C2 -69.54(13)
C30 Y1 N2 C2 -61.8(2)
C28 Y1 N2 C2 -98.69(13)
C29 Y1 N2 C2 -107.78(16)
N1 Y1 N2 C15 -167.9(3)
O1 Y1 N2 C15 -93.1(3)
O2 Y1 N2 C15 -27.0(3)
C2 Y1 N2 C15 147.6(4)
C1 Y1 N2 C15 166.4(3)
C31 Y1 N2 C15 101.4(3)
C27 Y1 N2 C15 78.0(3)
C30 Y1 N2 C15 85.8(3)
C28 Y1 N2 C15 48.9(3)
C29 Y1 N2 C15 39.8(3)
C2 C1 N1 C3 -146.2(2)
Y1 C1 N1 C3 175.2(2)
C2 C1 N1 Y1 38.6(2)
N2 Y1 N1 C1 -43.97(12)
O1 Y1 N1 C1 -171.66(13)
O2 Y1 N1 C1 -113.45(13)
C2 Y1 N1 C1 -18.19(12)
C31 Y1 N1 C1 75.81(14)
C27 Y1 N1 C1 52.18(14)
C30 Y1 N1 C1 104.38(14)
C28 Y1 N1 C1 63.41(18)
C29 Y1 N1 C1 108.53(15)
N2 Y1 N1 C3 146.2(3)
O1 Y1 N1 C3 18.5(3)
O2 Y1 N1 C3 76.7(4)
C2 Y1 N1 C3 172.0(4)
C1 Y1 N1 C3 -169.8(4)
C31 Y1 N1 C3 -94.0(3)
C27 Y1 N1 C3 -117.7(3)
C30 Y1 N1 C3 -65.5(3)
C28 Y1 N1 C3 -106.4(3)
C29 Y1 N1 C3 -61.3(4)
C1 N1 C3 C8 -123.4(2)
Y1 N1 C3 C8 45.4(4)
C1 N1 C3 C4 57.6(3)
Y1 N1 C3 C4 -133.7(3)
N2 Y1 O2 C32 -155.8(3)
N1 Y1 O2 C32 -87.1(3)
O1 Y1 O2 C32 -26.2(2)
C2 Y1 O2 C32 -159.0(2)
C1 Y1 O2 C32 -137.5(2)
C31 Y1 O2 C32 81.4(3)
C27 Y1 O2 C32 106.5(2)
C30 Y1 O2 C32 54.7(3)
C28 Y1 O2 C32 94.8(3)
C29 Y1 O2 C32 64.6(3)
N2 Y1 O2 C35 46.94(19)
N1 Y1 O2 C35 115.71(19)
O1 Y1 O2 C35 176.6(2)
C2 Y1 O2 C35 43.8(2)
C1 Y1 O2 C35 65.3(2)
C31 Y1 O2 C35 -75.8(2)
C27 Y1 O2 C35 -50.8(2)
C30 Y1 O2 C35 -102.52(19)
C28 Y1 O2 C35 -62.37(19)
C29 Y1 O2 C35 -92.7(2)
C19 C20 C15 C16 1.3(3)
C21 C20 C15 C16 -178.1(2)
C19 C20 C15 N2 179.8(2)
C21 C20 C15 N2 0.3(3)
C17 C16 C15 C20 -0.6(3)
C24 C16 C15 C20 179.2(2)
C17 C16 C15 N2 -179.1(2)
C24 C16 C15 N2 0.7(3)
C2 N2 C15 C20 70.7(3)
Y1 N2 C15 C20 -72.9(4)
C2 N2 C15 C16 -110.8(2)
Y1 N2 C15 C16 105.6(3)
C17 C16 C24 C25 -30.8(3)
C15 C16 C24 C25 149.4(2)
C17 C16 C24 C26 93.3(3)
C15 C16 C24 C26 -86.5(3)
N1 C3 C4 C5 -177.8(2)
C8 C3 C4 C5 3.1(3)
N1 C3 C4 C12 5.3(3)
C8 C3 C4 C12 -173.8(2)
C13 C12 C4 C5 -57.2(3)
C14 C12 C4 C5 66.7(3)
C13 C12 C4 C3 119.7(2)
C14 C12 C4 C3 -116.3(3)
N2 Y1 C27 C28 -109.17(18)
N1 Y1 C27 C28 166.28(17)
O1 Y1 C27 C28 60.7(2)
O2 Y1 C27 C28 -23.65(19)
C2 Y1 C27 C28 -139.31(18)
C1 Y1 C27 C28 -168.63(18)
C31 Y1 C27 C28 113.8(3)
C30 Y1 C27 C28 76.2(2)
C29 Y1 C27 C28 36.37(19)
N2 Y1 C27 C31 137.03(18)
N1 Y1 C27 C31 52.5(2)
O1 Y1 C27 C31 -53.1(2)
O2 Y1 C27 C31 -137.45(18)
C2 Y1 C27 C31 106.89(19)
C1 Y1 C27 C31 77.57(19)
C30 Y1 C27 C31 -37.60(19)
C28 Y1 C27 C31 -113.8(3)
C29 Y1 C27 C31 -77.4(2)
C17 C18 C19 C20 -0.7(4)
C15 C20 C19 C18 -0.7(3)
C21 C20 C19 C18 178.8(2)
C35 O2 C32 C33 -1.2(4)
Y1 O2 C32 C33 -160.0(2)
C39 O1 C36 C37 2.3(3)
Y1 O1 C36 C37 173.85(16)
C6 C7 C8 C3 -0.7(4)
C6 C7 C8 C9 173.9(2)
N1 C3 C8 C7 179.4(2)
C4 C3 C8 C7 -1.5(3)
N1 C3 C8 C9 4.9(3)
C4 C3 C8 C9 -176.0(2)
C11 C9 C8 C7 -87.0(3)
C10 C9 C8 C7 37.0(3)
C11 C9 C8 C3 87.5(3)
C10 C9 C8 C3 -148.6(2)
O2 C32 C33 C34 24.4(4)
C19 C18 C17 C16 1.5(4)
C15 C16 C17 C18 -0.8(3)
C24 C16 C17 C18 179.4(2)
N1 C1 C2 N2 1.1(3)
Y1 C1 C2 N2 34.47(19)
N1 C1 C2 Y1 -33.33(19)
C15 N2 C2 C1 157.1(2)
Y1 N2 C2 C1 -40.1(2)
C15 N2 C2 Y1 -162.78(19)
N2 Y1 C2 C1 146.16(19)
N1 Y1 C2 C1 19.58(12)
O1 Y1 C2 C1 58.21(16)
O2 Y1 C2 C1 152.08(12)
C31 Y1 C2 C1 -72.67(14)
C27 Y1 C2 C1 -101.64(14)
C30 Y1 C2 C1 -68.66(16)
C28 Y1 C2 C1 -121.51(14)
C29 Y1 C2 C1 -106.38(17)
N1 Y1 C2 N2 -126.59(13)
O1 Y1 C2 N2 -87.95(13)
O2 Y1 C2 N2 5.91(14)
C1 Y1 C2 N2 -146.16(19)
C31 Y1 C2 N2 141.16(12)
C27 Y1 C2 N2 112.20(12)
C30 Y1 C2 N2 145.17(13)
C28 Y1 C2 N2 92.32(13)
C29 Y1 C2 N2 107.45(17)
C36 O1 C39 C38 20.9(3)
Y1 O1 C39 C38 -152.05(17)
C37 C38 C39 O1 -35.4(3)
C8 C7 C6 C5 1.2(4)
C3 C4 C5 C6 -2.6(4)
C12 C4 C5 C6 174.5(2)
C7 C6 C5 C4 0.4(4)
C32 O2 C35 C34 -22.2(3)
Y1 O2 C35 C34 139.5(2)
C29 C30 C31 C27 -0.3(3)
Y1 C30 C31 C27 -69.29(19)
C29 C30 C31 Y1 69.0(2)
C28 C27 C31 C30 -0.1(3)
Y1 C27 C31 C30 69.52(19)
C28 C27 C31 Y1 -69.65(19)
N2 Y1 C31 C30 -163.65(17)
N1 Y1 C31 C30 113.65(19)
O1 Y1 C31 C30 29.2(2)
O2 Y1 C31 C30 -58.7(2)
C2 Y1 C31 C30 173.52(18)
C1 Y1 C31 C30 145.01(19)
C27 Y1 C31 C30 -112.6(3)
C28 Y1 C31 C30 -76.1(2)
C29 Y1 C31 C30 -36.69(18)
N2 Y1 C31 C27 -51.1(2)
N1 Y1 C31 C27 -133.78(18)
O1 Y1 C31 C27 141.73(17)
O2 Y1 C31 C27 53.9(2)
C2 Y1 C31 C27 -73.91(19)
C1 Y1 C31 C27 -102.43(19)
C30 Y1 C31 C27 112.6(3)
C28 Y1 C31 C27 36.44(17)
C29 Y1 C31 C27 75.88(19)
C19 C20 C21 C23 -51.2(3)
C15 C20 C21 C23 128.2(2)
C19 C20 C21 C22 72.4(3)
C15 C20 C21 C22 -108.1(3)
C31 C27 C28 C29 0.5(3)
Y1 C27 C28 C29 -67.7(2)
C31 C27 C28 Y1 68.27(18)
N2 Y1 C28 C27 77.70(18)
N1 Y1 C28 C27 -21.0(3)
O1 Y1 C28 C27 -136.17(16)
O2 Y1 C28 C27 156.84(19)
C2 Y1 C28 C27 43.61(19)
C1 Y1 C28 C27 13.4(2)
C31 Y1 C28 C27 -37.42(18)
C30 Y1 C28 C27 -77.6(2)
C29 Y1 C28 C27 -115.0(3)
N2 Y1 C28 C29 -167.3(2)
N1 Y1 C28 C29 94.0(2)
O1 Y1 C28 C29 -21.1(2)
O2 Y1 C28 C29 -88.1(2)
C2 Y1 C28 C29 158.7(2)
C1 Y1 C28 C29 128.5(2)
C31 Y1 C28 C29 77.6(2)
C27 Y1 C28 C29 115.0(3)
C30 Y1 C28 C29 37.5(2)
C39 C38 C37 C36 36.6(3)
O1 C36 C37 C38 -24.5(3)
C32 C33 C34 C35 -37.2(4)
O2 C35 C34 C33 36.5(3)
C27 C28 C29 C30 -0.7(3)
Y1 C28 C29 C30 -67.7(2)
C27 C28 C29 Y1 67.0(2)
C31 C30 C29 C28 0.6(3)
Y1 C30 C29 C28 68.4(2)
C31 C30 C29 Y1 -67.78(19)
N2 Y1 C29 C28 17.7(3)
N1 Y1 C29 C28 -121.1(2)
O1 Y1 C29 C28 161.1(2)
O2 Y1 C29 C28 86.0(2)
C2 Y1 C29 C28 -29.8(3)
C1 Y1 C29 C28 -73.7(2)
C31 Y1 C29 C28 -76.2(2)
C27 Y1 C29 C28 -36.05(18)
C30 Y1 C29 C28 -113.1(3)
N2 Y1 C29 C30 130.77(19)
N1 Y1 C29 C30 -8.0(2)
O1 Y1 C29 C30 -85.84(19)
O2 Y1 C29 C30 -160.9(2)
C2 Y1 C29 C30 83.3(2)
C1 Y1 C29 C30 39.4(2)
C31 Y1 C29 C30 36.91(18)
C27 Y1 C29 C30 77.0(2)
C28 Y1 C29 C30 113.1(3)
